data_2214862
loop_
_publ_author_name
'Varga, Richard A.'
'Silvestru, Cristian'

_publ_section_title
;
 Hydrogen bonding in (2-bromobenzyl)dimethylammonium bromide
;
_journal_coeditor_code SI2024
_journal_issue 8
_journal_name_full 'Acta Crystallographica Section E'
_journal_page_first o3381
_journal_page_last o3381
_journal_paper_doi 10.1107/S1600536807031947
_journal_volume 63
_journal_year 2007
_chemical_formula_iupac 'C9 H13 Br N +, Br -'
_chemical_formula_moiety 'C9 H13 Br N +, Br -'
_chemical_formula_sum 'C9 H13 Br2 N'
_chemical_formula_weight 295.02
_chemical_name_systematic
;
(2-bromobenzyl)dimethylammonium bromide
;
_space_group_IT_number 14
_symmetry_cell_setting monoclinic
_symmetry_space_group_name_Hall '-P 2ybc'
_symmetry_space_group_name_H-M 'P 1 21/c 1'
_atom_sites_solution_hydrogens geom
_atom_sites_solution_primary direct
_atom_sites_solution_secondary difmap
_audit_creation_method SHELXL-97
_cell_angle_alpha 90.00
_cell_angle_beta 107.339(2)
_cell_angle_gamma 90.00
_cell_formula_units_Z 4
_cell_length_a 8.6227(8)
_cell_length_b 14.6503(13)
_cell_length_c 9.2118(8)
_cell_measurement_reflns_used 3587
_cell_measurement_temperature 297(2)
_cell_measurement_theta_max 27.58
_cell_measurement_theta_min 2.47
_cell_volume 1110.80(17)
_computing_cell_refinement 'SAINT-Plus (Bruker, 2000)'
_computing_data_collection 'SMART (Bruker, 2000)'
_computing_data_reduction SAINT-Plus
_computing_molecular_graphics 'DIAMOND (Brandenburg & Putz, 2006)'
_computing_publication_material 'publCIF (Westrip, 2007)'
_computing_structure_refinement SHELXTL
_computing_structure_solution 'SHELXTL (Bruker, 2001)'
_diffrn_ambient_temperature 297(2)
_diffrn_measured_fraction_theta_full 1.000
_diffrn_measured_fraction_theta_max 1.000
_diffrn_measurement_device_type 'Bruker SMART CCD area-detector'
_diffrn_measurement_method '\f and \w'
_diffrn_radiation_monochromator graphite
_diffrn_radiation_source 'fine-focus sealed tube'
_diffrn_radiation_type MoK\a
_diffrn_radiation_wavelength 0.71073
_diffrn_reflns_av_R_equivalents 0.0457
_diffrn_reflns_av_sigmaI/netI 0.0404
_diffrn_reflns_limit_h_max 10
_diffrn_reflns_limit_h_min -10
_diffrn_reflns_limit_k_max 17
_diffrn_reflns_limit_k_min -17
_diffrn_reflns_limit_l_max 10
_diffrn_reflns_limit_l_min -10
_diffrn_reflns_number 7866
_diffrn_reflns_theta_full 25.00
_diffrn_reflns_theta_max 25.00
_diffrn_reflns_theta_min 2.47
_exptl_absorpt_coefficient_mu 7.249
_exptl_absorpt_correction_T_max 0.4909
_exptl_absorpt_correction_T_min 0.2164
_exptl_absorpt_correction_type multi-scan
_exptl_absorpt_process_details '(SHELXTL; Bruker, 2001)'
_exptl_crystal_colour colourless
_exptl_crystal_density_diffrn 1.764
_exptl_crystal_density_method 'not measured'
_exptl_crystal_description block
_exptl_crystal_F_000 576
_exptl_crystal_size_max 0.23
_exptl_crystal_size_mid 0.21
_exptl_crystal_size_min 0.10
_refine_diff_density_max 0.700
_refine_diff_density_min -0.510
_refine_ls_extinction_method none
_refine_ls_goodness_of_fit_ref 1.169
_refine_ls_hydrogen_treatment mixed
_refine_ls_matrix_type full
_refine_ls_number_parameters 115
_refine_ls_number_reflns 1957
_refine_ls_number_restraints 1
_refine_ls_restrained_S_all 1.169
_refine_ls_R_factor_all 0.0592
_refine_ls_R_factor_gt 0.0495
_refine_ls_shift/su_max 0.000
_refine_ls_shift/su_mean 0.000
_refine_ls_structure_factor_coef Fsqd
_refine_ls_weighting_details 'w=1/[\s^2^(Fo^2^)+(0.0392P)^2^+2.3199P] where P=(Fo^2^+2Fc^2^)/3'
_refine_ls_weighting_scheme calc
_refine_ls_wR_factor_gt 0.1066
_refine_ls_wR_factor_ref 0.1101
_reflns_number_gt 1700
_reflns_number_total 1957
_reflns_threshold_expression I>2sigma(I)
_cod_data_source_file si2024.cif
_cod_data_source_block I
_cod_original_sg_symbol_H-M 'P 21/c'
_cod_database_code 2214862
_cod_database_fobs_code 2214862

loop_
_symmetry_equiv_pos_as_xyz
'x, y, z'
'-x, y+1/2, -z+1/2'
'-x, -y, -z'
'x, -y-1/2, z-1/2'

loop_
_atom_site_type_symbol
_atom_site_label
_atom_site_fract_x
_atom_site_fract_y
_atom_site_fract_z
_atom_site_U_iso_or_equiv
_atom_site_adp_type
_atom_site_calc_flag
_atom_site_refinement_flags
_atom_site_occupancy
Br Br2 1.01040(8) 1.09349(4) 0.77395(7) 0.0421(2) Uani d . 1
Br Br1 0.55425(9) 0.75580(5) 0.50628(9) 0.0672(3) Uani d . 1
C C1 0.5417(7) 0.8600(4) 0.6257(7) 0.0390(13) Uani d . 1
C C2 0.6691(6) 0.8827(3) 0.7517(6) 0.0301(12) Uani d . 1
C C3 0.6466(8) 0.9588(4) 0.8348(7) 0.0458(15) Uani d . 1
H H3 0.7295 0.9760 0.9209 0.055 Uiso calc R 1
C C4 0.5061(9) 1.0087(5) 0.7931(9) 0.0605(19) Uani d . 1
H H4 0.4941 1.0589 0.8505 0.073 Uiso calc R 1
C C5 0.3849(8) 0.9846(5) 0.6678(9) 0.0558(18) Uani d . 1
H H5 0.2898 1.0188 0.6394 0.067 Uiso calc R 1
C C6 0.4001(7) 0.9102(5) 0.5814(8) 0.0509(16) Uani d . 1
H H6 0.3166 0.8941 0.4950 0.061 Uiso calc R 1
C C7 0.8256(6) 0.8306(4) 0.8117(6) 0.0353(13) Uani d . 1
H H7A 0.8518 0.8256 0.9214 0.042 Uiso calc R 1
H H7B 0.8110 0.7694 0.7697 0.042 Uiso calc R 1
C C8 1.1244(7) 0.8408(4) 0.8720(7) 0.0432(14) Uani d . 1
H H8A 1.1317 0.7763 0.8568 0.065 Uiso calc R 1
H H8B 1.1327 0.8525 0.9766 0.065 Uiso calc R 1
H H8C 1.2111 0.8714 0.8463 0.065 Uiso calc R 1
C C9 0.9548(7) 0.8636(4) 0.6101(6) 0.0437(14) Uani d . 1
H H9A 1.0388 0.8987 0.5876 0.066 Uiso calc R 1
H H9B 0.8506 0.8841 0.5474 0.066 Uiso calc R 1
H H9C 0.9683 0.8002 0.5901 0.066 Uiso calc R 1
N N1 0.9650(5) 0.8755(3) 0.7728(5) 0.0311(10) Uani d D 1
H H1 0.964(8) 0.9336(15) 0.783(8) 0.06(2) Uiso d D 1

loop_
_atom_site_aniso_label
_atom_site_aniso_U_11
_atom_site_aniso_U_22
_atom_site_aniso_U_33
_atom_site_aniso_U_12
_atom_site_aniso_U_13
_atom_site_aniso_U_23
Br2 0.0564(4) 0.0284(3) 0.0410(3) -0.0039(3) 0.0136(3) -0.0004(2)
Br1 0.0509(5) 0.0714(5) 0.0772(6) -0.0147(4) 0.0156(4) -0.0333(4)
C1 0.036(3) 0.041(3) 0.042(3) -0.004(3) 0.014(3) 0.003(3)
C2 0.031(3) 0.027(3) 0.034(3) 0.001(2) 0.013(2) 0.004(2)
C3 0.047(4) 0.052(4) 0.040(3) 0.001(3) 0.016(3) 0.001(3)
C4 0.072(5) 0.046(4) 0.075(5) 0.017(4) 0.041(4) 0.004(3)
C5 0.039(4) 0.060(4) 0.076(5) 0.020(3) 0.029(4) 0.027(4)
C6 0.025(3) 0.072(5) 0.055(4) 0.002(3) 0.010(3) 0.015(3)
C7 0.035(3) 0.033(3) 0.039(3) 0.001(2) 0.011(3) 0.004(2)
C8 0.035(3) 0.042(3) 0.049(4) 0.007(3) 0.008(3) 0.003(3)
C9 0.041(3) 0.055(4) 0.037(3) -0.008(3) 0.014(3) -0.004(3)
N1 0.030(2) 0.026(2) 0.038(3) -0.0002(19) 0.011(2) 0.0012(19)

loop_
_atom_type_symbol
_atom_type_description
_atom_type_scat_dispersion_real
_atom_type_scat_dispersion_imag
_atom_type_scat_source
C C 0.0033 0.0016 'International Tables Vol C Tables 4.2.6.8 and 6.1.1.4'
H H 0.0000 0.0000 'International Tables Vol C Tables 4.2.6.8 and 6.1.1.4'
N N 0.0061 0.0033 'International Tables Vol C Tables 4.2.6.8 and 6.1.1.4'
Br Br -0.2901 2.4595 'International Tables Vol C Tables 4.2.6.8 and 6.1.1.4'

loop_
_geom_angle_atom_site_label_1
_geom_angle_atom_site_label_2
_geom_angle_atom_site_label_3
_geom_angle
C6 C1 C2 122.3(6)
C6 C1 Br1 117.0(5)
C2 C1 Br1 120.7(4)
C1 C2 C3 116.5(5)
C1 C2 C7 126.1(5)
C3 C2 C7 117.3(5)
C4 C3 C2 121.9(6)
C4 C3 H3 119.1
C2 C3 H3 119.1
C5 C4 C3 119.6(7)
C5 C4 H4 120.2
C3 C4 H4 120.2
C4 C5 C6 121.1(6)
C4 C5 H5 119.4
C6 C5 H5 119.4
C1 C6 C5 118.6(6)
C1 C6 H6 120.7
C5 C6 H6 120.7
N1 C7 C2 112.6(4)
N1 C7 H7A 109.1
C2 C7 H7A 109.1
N1 C7 H7B 109.1
C2 C7 H7B 109.1
H7A C7 H7B 107.8
N1 C8 H8A 109.5
N1 C8 H8B 109.5
H8A C8 H8B 109.5
N1 C8 H8C 109.5
H8A C8 H8C 109.5
H8B C8 H8C 109.5
N1 C9 H9A 109.5
N1 C9 H9B 109.5
H9A C9 H9B 109.5
N1 C9 H9C 109.5
H9A C9 H9C 109.5
H9B C9 H9C 109.5
C9 N1 C8 110.1(4)
C9 N1 C7 112.2(4)
C8 N1 C7 111.2(4)
C9 N1 H1 103(5)
C8 N1 H1 108(5)
C7 N1 H1 112(5)

loop_
_geom_bond_atom_site_label_1
_geom_bond_atom_site_label_2
_geom_bond_distance
Br2 H1 2.38(3)
Br1 C1 1.904(6)
C1 C6 1.378(8)
C1 C2 1.380(8)
C2 C3 1.398(8)
C2 C7 1.504(7)
C3 C4 1.368(9)
C3 H3 0.9300
C4 C5 1.353(10)
C4 H4 0.9300
C5 C6 1.379(10)
C5 H5 0.9300
C6 H6 0.9300
C7 N1 1.503(7)
C7 H7A 0.9700
C7 H7B 0.9700
C8 N1 1.494(7)
C8 H8A 0.9600
C8 H8B 0.9600
C8 H8C 0.9600
C9 N1 1.485(7)
C9 H9A 0.9600
C9 H9B 0.9600
C9 H9C 0.9600
N1 H1 0.86(2)

loop_
_geom_hbond_atom_site_label_D
_geom_hbond_atom_site_label_H
_geom_hbond_atom_site_label_A
_geom_hbond_site_symmetry_A
_geom_hbond_distance_DH
_geom_hbond_distance_HA
_geom_hbond_distance_DA
_geom_hbond_angle_DHA
N1 H1 Br2 . 0.86(2) 2.38(2) 3.217(4) 165(6)
C7 H7B Br1 . 0.97 2.76 3.266(5) 113
C8 H8A Br2 2_746 0.96 3.04 3.916(6) 153
C7 H7B Br2 2_746 0.97 3.09 3.918(6) 144
C7 H7A Br2 3_777 0.97 2.95 3.819(5) 150
C8 H8B Br2 3_777 0.96 3.02 3.895(7) 152

loop_
_geom_torsion_atom_site_label_1
_geom_torsion_atom_site_label_2
_geom_torsion_atom_site_label_3
_geom_torsion_atom_site_label_4
_geom_torsion
C6 C1 C2 C3 1.0(8)
Br1 C1 C2 C3 -178.2(4)
C6 C1 C2 C7 178.0(5)
Br1 C1 C2 C7 -1.2(8)
C1 C2 C3 C4 -0.4(8)
C7 C2 C3 C4 -177.6(5)
C2 C3 C4 C5 -0.2(10)
C3 C4 C5 C6 0.2(10)
C2 C1 C6 C5 -1.0(9)
Br1 C1 C6 C5 178.2(5)
C4 C5 C6 C1 0.4(10)
C1 C2 C7 N1 103.2(6)
C3 C2 C7 N1 -79.9(6)
C2 C7 N1 C9 -74.2(6)
C2 C7 N1 C8 162.0(5)

loop_
_cod_related_entry_id
_cod_related_entry_database
_cod_related_entry_code
1 ChemSpider 21123776
